data_2000231
loop_
_publ_author_name
'Mathews, I. I.'
'Manohar, H.'

_publ_section_title
;
 Redetermination of the structure of
 triaqua(2,2'-bipyridine)nitratocopper(II) nitrate
;
_journal_issue 10
_journal_name_full 'Acta Crystallographica Section C'
_journal_page_first 2213
_journal_page_last 2214
_journal_paper_doi 10.1107/S0108270191003591
_journal_volume 47
_journal_year 1991
_chemical_formula_moiety 'C10 H14 Cu1 N3 O6,N1 O3'
_chemical_formula_sum 'C10 H14 Cu N4 O9'
_chemical_formula_weight 397.8
_space_group_IT_number 2
_space_group_name_Hall '-P 1'
_space_group_name_H-M_alt 'P -1'
_symmetry_cell_setting triclinic
_symmetry_space_group_name_Hall '-P 1'
_symmetry_space_group_name_H-M 'P -1'
_cell_angle_alpha 99.240(10)
_cell_angle_beta 103.360(10)
_cell_angle_gamma 102.080(10)
_cell_formula_units_Z 2
_cell_length_a 7.7020(10)
_cell_length_b 9.3430(10)
_cell_length_c 11.2750(10)
_cell_volume 753.07(16)
_diffrn_radiation_type Mo
_diffrn_radiation_wavelength 0.7107
_exptl_absorpt_coefficient_mu 1.514
_exptl_crystal_density_diffrn 1.754
_exptl_crystal_density_meas 1.75
_exptl_crystal_F_000 406
_cod_data_source_file ab0192.cif
_cod_data_source_block ab0192a
_cod_original_cell_volume 753.1
_cod_original_formula_sum 'C10 H14 Cu1 N4 O9'
_cod_database_code 2000231

loop_
_space_group_symop_id
_space_group_symop_operation_xyz
1 x,y,z
2 -x,-y,-z

loop_
_atom_site_label
_atom_site_fract_x
_atom_site_fract_y
_atom_site_fract_z
_atom_site_U_iso_or_equiv
Cu .11686(4) .28136(3) .30514(2) .0282(2)
N(1) .0955(3) .3009(3) .1288(2) .0299(7)
C(1) .2018(4) .4081(3) .0908(3) .0389(10)
C(2) .1676(5) .4165(4) -.0335(3) .0477(12)
C(3) .0230(5) .3123(4) -.1201(3) .0473(12)
C(4) -.0857(4) .2015(3) -.0819(3) .0391(10)
C(5) -.0450(3) .1988(3) .0433(2) .0298(8)
C(6) -.1485(3) .0824(3) .0954(2) .0298(9)
C(7) -.2916(4) -.0378(3) .0233(3) .0378(9)
C(8) -.3794(4) -.1370(4) .0822(3) .0452(10)
C(9) -.3201(5) -.1183(4) .2092(3) .0461(11)
C(10) -.1748(4) .0031(3) .2769(3) .0367(9)
N(2) -.0907(3) .1021(3) .2205(2) .0301(7)
O(W1) .0904(3) .2672(3) .4722(2) .0383(7)
O(W2) .3311(3) .1398(2) .3028(2) .0417(8)
O(W3) .3161(3) .4630(3) .3804(2) .0447(8)
N(3) -.2765(3) .4341(3) .2809(2) .0482(9)
O(1) -.1068(3) .4605(3) .3066(2) .0479(9)
O(2) -.3765(4) .3189(3) .2086(3) .0646(10)
O(3) -.3477(3) .5291(3) .3301(2) .0472(8)
N(4) -.2951(3) .1825(3) .5680(2) .0398(8)
O(4) -.2576(3) .2769(2) .5039(2) .0478(7)
O(5) -.2070(7) .0841(8) .5754(6) .064(2)
O(5') -.281(3) .058(3) .537(2) .055(8)
O(6) -.3934(5) .1995(4) .6350(4) .1076(18)
H(1) .297(4) .481(3) .151(3) .035(7)
H(2) .216(5) .472(4) -.051(3) .059(10)
H(3) -.002(5) .280(5) -.213(4) .057(10)
H(4) -.199(5) .118(4) -.143(3) .053(9)
H(7) -.324(3) -.049(3) -.058(2) .013(5)
H(8) -.460(4) -.200(4) .042(3) .046(8)
H(9) -.361(5) -.185(4) .250(3) .050(9)
H(10) -.140(5) .015(4) .362(3) .052(9)
H(W1) .170(8) .334(6) .529(5) .128(17)
H(W1') -.010(4) .270(3) .481(3) .030(7)
H(W2) .323(4) .085(3) .351(3) .033(7)
H(W2') .435(5) .169(4) .314(3) .051(9)
H(W3) .297(4) .543(4) .416(3) .046(8)
H(W3') .415(6) .478(5) .390(4) .070(12)
